data_4070547
loop_
_publ_author_name
'Beaup\'erin, Matthieu'
'Fayad, Elie'
'Amardeil, R\'egine'
'Cattey, H\'el\`ene'
'Richard, Philippe'
'Brand\`es, St\'ephane'
'Meunier, Philippe'
'Hierso, Jean-Cyrille'

_publ_section_title
;
 First Copper(I) Ferrocenyltetraphosphine Complexes: Possible Involvement
 in Sonogashira Cross-Coupling Reaction?
;
_journal_issue 7
_journal_name_full Organometallics
_journal_page_first 1506
_journal_paper_doi 10.1021/om700700q
_journal_volume 27
_journal_year 2008
_chemical_formula_moiety 'C66 H62 Cu Fe I P4, 3(H3 C2 N)'
_chemical_formula_sum 'C72 H71 Cu Fe I N3 P4'
_chemical_formula_weight 1348.49
_chemical_name_systematic
;
 ?
;
_space_group_IT_number 2
_symmetry_cell_setting triclinic
_symmetry_space_group_name_Hall '-P 1'
_symmetry_space_group_name_H-M 'P -1'
_atom_sites_solution_hydrogens geom
_atom_sites_solution_primary direct
_atom_sites_solution_secondary difmap
_audit_creation_method SHELXL-97
_cell_angle_alpha 86.425(5)
_cell_angle_beta 76.582(5)
_cell_angle_gamma 79.054(5)
_cell_formula_units_Z 2
_cell_length_a 12.553(5)
_cell_length_b 13.193(5)
_cell_length_c 20.198(5)
_cell_measurement_reflns_used 247841
_cell_measurement_temperature 115(2)
_cell_measurement_theta_max 27.485
_cell_measurement_theta_min 1
_cell_volume 3193.9(19)
_computing_cell_refinement 'DENZO-SMN (Otwinowski & Minor, 1997)'
_computing_data_collection 'KappaCCD Server Software (Nonius,1997)'
_computing_data_reduction 'DENZO-SMN (Otwinowski & Minor, 1997)'
_computing_molecular_graphics 'ORTEPIII (Burnett, 1996)'
_computing_publication_material 'SHELXL97 and WinGX (Farrugia, 1999)'
_computing_structure_refinement 'SHELXL-97 (Sheldrick, 1997)'
_computing_structure_solution 'SIR92 (Altomare, 1993)'
_diffrn_ambient_temperature 115(2)
_diffrn_measured_fraction_theta_full 0.769
_diffrn_measured_fraction_theta_max 0.769
_diffrn_measurement_device_type KappaCCD
_diffrn_measurement_method '\f scans (\k = 0) + additional \w scans'
_diffrn_radiation_monochromator graphite
_diffrn_radiation_source 'fine-focus sealed tube'
_diffrn_radiation_type MoK\a
_diffrn_radiation_wavelength 0.71073
_diffrn_reflns_av_R_equivalents 0.0627
_diffrn_reflns_av_sigmaI/netI 0.1074
_diffrn_reflns_limit_h_max 16
_diffrn_reflns_limit_h_min -16
_diffrn_reflns_limit_k_max 17
_diffrn_reflns_limit_k_min -14
_diffrn_reflns_limit_l_max 24
_diffrn_reflns_limit_l_min -26
_diffrn_reflns_number 17674
_diffrn_reflns_theta_full 27.58
_diffrn_reflns_theta_max 27.58
_diffrn_reflns_theta_min 2.96
_diffrn_standards_number 0
_exptl_absorpt_coefficient_mu 1.184
_exptl_absorpt_correction_type none
_exptl_crystal_colour orange
_exptl_crystal_density_diffrn 1.402
_exptl_crystal_density_method 'not measured'
_exptl_crystal_description prism
_exptl_crystal_F_000 1384
_exptl_crystal_size_max 0.3
_exptl_crystal_size_mid 0.3
_exptl_crystal_size_min 0.175
_refine_diff_density_max 1.787
_refine_diff_density_min -1.167
_refine_diff_density_rms 0.140
_refine_ls_extinction_method none
_refine_ls_goodness_of_fit_ref 1.067
_refine_ls_hydrogen_treatment noref
_refine_ls_matrix_type full
_refine_ls_number_parameters 746
_refine_ls_number_reflns 11378
_refine_ls_number_restraints 108
_refine_ls_restrained_S_all 1.062
_refine_ls_R_factor_all 0.1459
_refine_ls_R_factor_gt 0.0796
_refine_ls_shift/su_max 0.001
_refine_ls_shift/su_mean 0.000
_refine_ls_structure_factor_coef Fsqd
_refine_ls_weighting_details 'calc w=1/[\s^2^(Fo^2^)+(0.0552P)^2^+28.7358P] where P=(Fo^2^+2Fc^2^)/3'
_refine_ls_weighting_scheme calc
_refine_ls_wR_factor_gt 0.1637
_refine_ls_wR_factor_ref 0.1989
_reflns_number_gt 7174
_reflns_number_total 11378
_reflns_threshold_expression >2sigma(I)
_cod_data_source_file om700700q-file001.cif
_cod_data_source_block jc6
_cod_original_sg_symbol_H-M P-1
_cod_database_code 4070547

loop_
_symmetry_equiv_pos_as_xyz
'x, y, z'
'-x, -y, -z'

loop_
_atom_site_label
_atom_site_type_symbol
_atom_site_fract_x
_atom_site_fract_y
_atom_site_fract_z
_atom_site_U_iso_or_equiv
_atom_site_adp_type
_atom_site_occupancy
_atom_site_symmetry_multiplicity
_atom_site_calc_flag
_atom_site_refinement_flags
_atom_site_disorder_assembly
_atom_site_disorder_group
C1 C 0.1178(7) 0.9818(6) 0.2698(4) 0.0234(18) Uani 1 1 d . A .
C2 C 0.0906(7) 1.0623(6) 0.3213(4) 0.0242(18) Uani 1 1 d . A .
C3 C 0.1791(6) 1.0452(6) 0.3557(4) 0.0217(18) Uani 1 1 d . A .
H3 H 0.1846 1.0863 0.3901 0.026 Uiso 1 1 calc R . .
C4 C 0.2575(7) 0.9572(6) 0.3305(4) 0.027(2) Uani 1 1 d . A .
C5 C 0.2215(7) 0.9181(6) 0.2769(4) 0.0240(18) Uani 1 1 d . A .
H5 H 0.2587 0.8610 0.2508 0.029 Uiso 1 1 calc R . .
C6 C 0.2111(7) 1.1875(6) 0.1832(4) 0.0260(19) Uani 1 1 d . A .
C7 C 0.2702(6) 1.2184(6) 0.2301(4) 0.0227(18) Uani 1 1 d . A .
C8 C 0.3725(7) 1.1461(6) 0.2242(4) 0.0231(18) Uani 1 1 d . A .
H8 H 0.4246 1.1463 0.2502 0.028 Uiso 1 1 calc R . .
C9 C 0.3826(6) 1.0739(6) 0.1725(4) 0.0208(17) Uani 1 1 d . A .
C10 C 0.2820(7) 1.0991(6) 0.1493(4) 0.0256(19) Uani 1 1 d . A .
H10 H 0.2646 1.0629 0.1164 0.031 Uiso 1 1 calc R . .
C11 C 0.1029(7) 0.9161(6) 0.1371(5) 0.027(2) Uani 1 1 d . . .
C12 C 0.0959(8) 0.9697(7) 0.0757(4) 0.031(2) Uani 1 1 d . . .
H12 H 0.0502 1.0341 0.0764 0.038 Uiso 1 1 calc R . .
C13 C 0.1563(8) 0.9280(8) 0.0140(5) 0.038(2) Uani 1 1 d . . .
H13 H 0.1520 0.9643 -0.0265 0.045 Uiso 1 1 calc R . .
C14 C 0.2222(8) 0.8328(7) 0.0135(5) 0.035(2) Uani 1 1 d . . .
H14 H 0.2635 0.8049 -0.0278 0.042 Uiso 1 1 calc R . .
C15 C 0.2287(7) 0.7774(7) 0.0729(5) 0.032(2) Uani 1 1 d . . .
H15 H 0.2733 0.7124 0.0715 0.038 Uiso 1 1 calc R . .
C16 C 0.1680(7) 0.8193(6) 0.1351(5) 0.027(2) Uani 1 1 d . . .
H16 H 0.1716 0.7818 0.1753 0.033 Uiso 1 1 calc R . .
C17 C -0.0577(7) 0.8826(6) 0.2580(4) 0.0246(19) Uani 1 1 d . . .
C18 C -0.0144(7) 0.7996(6) 0.2960(4) 0.029(2) Uani 1 1 d . . .
H18 H 0.0588 0.7918 0.3005 0.035 Uiso 1 1 calc R . .
C19 C -0.0792(8) 0.7289(7) 0.3269(5) 0.037(2) Uani 1 1 d . . .
H19 H -0.0494 0.6734 0.3517 0.044 Uiso 1 1 calc R . .
C20 C -0.1891(8) 0.7405(7) 0.3211(5) 0.038(2) Uani 1 1 d . . .
H20 H -0.2330 0.6933 0.3425 0.046 Uiso 1 1 calc R . .
C21 C -0.2323(8) 0.8213(7) 0.2838(5) 0.034(2) Uani 1 1 d . . .
H21 H -0.3056 0.8286 0.2795 0.040 Uiso 1 1 calc R . .
C22 C -0.1681(7) 0.8918(7) 0.2526(5) 0.034(2) Uani 1 1 d . . .
H22 H -0.1987 0.9465 0.2275 0.040 Uiso 1 1 calc R . .
C23 C -0.1389(7) 1.0726(6) 0.3784(4) 0.0250(19) Uani 1 1 d . . .
C24 C -0.1089(7) 0.9821(6) 0.4137(4) 0.0245(18) Uani 1 1 d . . .
H24 H -0.0350 0.9591 0.4158 0.029 Uiso 1 1 calc R . .
C25 C -0.1909(7) 0.9259(7) 0.4461(4) 0.031(2) Uani 1 1 d . . .
H25 H -0.1705 0.8646 0.4692 0.037 Uiso 1 1 calc R . .
C26 C -0.3006(7) 0.9591(7) 0.4445(4) 0.029(2) Uani 1 1 d . . .
H26 H -0.3544 0.9213 0.4666 0.035 Uiso 1 1 calc R . .
C27 C -0.3301(7) 1.0498(7) 0.4095(4) 0.030(2) Uani 1 1 d . . .
H27 H -0.4042 1.0734 0.4082 0.036 Uiso 1 1 calc R . .
C28 C -0.2494(7) 1.1058(7) 0.3765(4) 0.029(2) Uani 1 1 d . . .
H28 H -0.2699 1.1663 0.3528 0.035 Uiso 1 1 calc R . .
C29 C -0.0420(7) 1.2408(7) 0.3963(5) 0.030(2) Uani 1 1 d . . .
C30 C -0.0317(7) 1.2050(7) 0.4618(4) 0.031(2) Uani 1 1 d . . .
H30 H -0.0172 1.1343 0.4707 0.037 Uiso 1 1 calc R . .
C31 C -0.0428(8) 1.2727(7) 0.5126(5) 0.035(2) Uani 1 1 d . . .
H31 H -0.0349 1.2482 0.5557 0.042 Uiso 1 1 calc R . .
C32 C -0.0656(9) 1.3775(8) 0.4995(5) 0.049(3) Uani 1 1 d . . .
H32 H -0.0746 1.4235 0.5343 0.059 Uiso 1 1 calc R . .
C33 C -0.0751(10) 1.4146(7) 0.4358(5) 0.049(3) Uani 1 1 d . . .
H33 H -0.0888 1.4853 0.4271 0.059 Uiso 1 1 calc R . .
C34 C -0.0637(8) 1.3441(7) 0.3835(5) 0.039(2) Uani 1 1 d . . .
H34 H -0.0711 1.3686 0.3403 0.046 Uiso 1 1 calc R . .
C35 C 0.3516(7) 0.9023(6) 0.3638(5) 0.029(2) Uani 1 1 d . . .
C36 C 0.4221(7) 0.9763(7) 0.3776(5) 0.031(2) Uani 1 1 d . . .
H36A H 0.4770 0.9402 0.4009 0.046 Uiso 1 1 calc R . .
H36B H 0.3754 1.0313 0.4054 0.046 Uiso 1 1 calc R . .
H36C H 0.4585 1.0045 0.3353 0.046 Uiso 1 1 calc R . .
C37 C 0.2932(7) 0.8568(7) 0.4319(4) 0.032(2) Uani 1 1 d . . .
H37A H 0.2470 0.8112 0.4233 0.047 Uiso 1 1 calc R . .
H37B H 0.2480 0.9119 0.4603 0.047 Uiso 1 1 calc R . .
H37C H 0.3482 0.8191 0.4546 0.047 Uiso 1 1 calc R . .
C38 C 0.4244(8) 0.8106(7) 0.3216(5) 0.035(2) Uani 1 1 d . . .
H38A H 0.4536 0.8343 0.2763 0.053 Uiso 1 1 calc R . .
H38B H 0.3802 0.7594 0.3197 0.053 Uiso 1 1 calc R . .
H38C H 0.4848 0.7810 0.3425 0.053 Uiso 1 1 calc R . .
C39 C 0.1196(7) 1.2341(6) 0.0658(4) 0.0268(19) Uani 1 1 d . . .
C40 C 0.2248(7) 1.2448(6) 0.0281(5) 0.031(2) Uani 1 1 d . . .
H40 H 0.2806 1.2504 0.0501 0.037 Uiso 1 1 calc R . .
C41 C 0.2466(7) 1.2470(7) -0.0432(5) 0.032(2) Uani 1 1 d . . .
H41 H 0.3167 1.2548 -0.0685 0.039 Uiso 1 1 calc R . .
C42 C 0.1636(8) 1.2376(7) -0.0755(5) 0.037(2) Uani 1 1 d . . .
H42 H 0.1789 1.2372 -0.1228 0.044 Uiso 1 1 calc R . .
C43 C 0.0579(8) 1.2288(6) -0.0385(5) 0.032(2) Uani 1 1 d . . .
H43 H 0.0019 1.2241 -0.0607 0.038 Uiso 1 1 calc R . .
C44 C 0.0370(8) 1.2272(7) 0.0314(5) 0.032(2) Uani 1 1 d . . .
H44 H -0.0339 1.2214 0.0563 0.038 Uiso 1 1 calc R . .
C45 C 0.0490(7) 1.3786(6) 0.1704(4) 0.0250(19) Uani 1 1 d . . .
C46 C -0.0542(7) 1.4226(7) 0.2085(5) 0.032(2) Uani 1 1 d . . .
H46 H -0.1041 1.3806 0.2301 0.038 Uiso 1 1 calc R . .
C47 C -0.0837(8) 1.5286(7) 0.2146(5) 0.036(2) Uani 1 1 d . . .
H47 H -0.1528 1.5579 0.2405 0.043 Uiso 1 1 calc R . .
C48 C -0.0095(8) 1.5909(7) 0.1817(5) 0.036(2) Uani 1 1 d . . .
H48 H -0.0290 1.6621 0.1863 0.043 Uiso 1 1 calc R . .
C49 C 0.0921(8) 1.5492(7) 0.1427(5) 0.034(2) Uani 1 1 d . . .
H49 H 0.1408 1.5917 0.1202 0.040 Uiso 1 1 calc R . .
C50 C 0.1217(7) 1.4427(6) 0.1370(4) 0.029(2) Uani 1 1 d . . .
H50 H 0.1907 1.4139 0.1107 0.035 Uiso 1 1 calc R . .
C51 C 0.3058(7) 1.4242(5) 0.2261(5) 0.018(4) Uani 0.56 1 d PGU A 1
C52 C 0.2841(7) 1.5247(5) 0.2486(5) 0.029(4) Uani 0.56 1 d PGU A 1
H52 H 0.2329 1.5426 0.2893 0.035 Uiso 0.56 1 calc PR A 1
C53 C 0.3386(9) 1.5983(6) 0.2107(6) 0.035(4) Uani 0.56 1 d PGU A 1
H53 H 0.3241 1.6658 0.2258 0.042 Uiso 0.56 1 calc PR A 1
C54 C 0.4149(9) 1.5716(7) 0.1501(6) 0.042(5) Uani 0.56 1 d PGU A 1
H54 H 0.4515 1.6210 0.1246 0.050 Uiso 0.56 1 calc PR A 1
C55 C 0.4366(8) 1.4711(8) 0.1276(5) 0.038(4) Uani 0.56 1 d PGU A 1
H55 H 0.4878 1.4531 0.0870 0.045 Uiso 0.56 1 calc PR A 1
C56 C 0.3821(7) 1.3975(7) 0.1656(5) 0.034(5) Uani 0.56 1 d PGU A 1
H56 H 0.3967 1.3300 0.1505 0.041 Uiso 0.56 1 calc PR A 1
C51B C 0.2829(7) 1.4299(6) 0.2440(5) 0.027(6) Uani 0.44 1 d PGU A 2
C52B C 0.2494(8) 1.5265(7) 0.2731(5) 0.044(7) Uani 0.44 1 d PGU A 2
H52B H 0.1962 1.5355 0.3139 0.053 Uiso 0.44 1 calc PR A 2
C53B C 0.2950(9) 1.6095(6) 0.2414(6) 0.038(6) Uani 0.44 1 d PGU A 2
H53B H 0.2724 1.6743 0.2609 0.046 Uiso 0.44 1 calc PR A 2
C54B C 0.3741(9) 1.5961(6) 0.1807(6) 0.034(6) Uani 0.44 1 d PGU A 2
H54B H 0.4047 1.6518 0.1594 0.041 Uiso 0.44 1 calc PR A 2
C55B C 0.4077(7) 1.4995(7) 0.1516(5) 0.056(8) Uani 0.44 1 d PGU A 2
H55B H 0.4609 1.4905 0.1109 0.067 Uiso 0.44 1 calc PR A 2
C56B C 0.3621(6) 1.4165(6) 0.1833(4) 0.036(6) Uani 0.44 1 d PGU A 2
H56B H 0.3847 1.3517 0.1638 0.043 Uiso 0.44 1 calc PR A 2
C57 C 0.3046(7) 1.3049(6) 0.3504(4) 0.029(2) Uani 1 1 d . A .
C58 C 0.4198(8) 1.2980(7) 0.3366(5) 0.034(2) Uani 1 1 d . . .
H58 H 0.4602 1.2986 0.2918 0.041 Uiso 1 1 calc R . .
C59 C 0.4739(9) 1.2901(8) 0.3891(6) 0.045(3) Uani 1 1 d . . .
H59 H 0.5502 1.2895 0.3792 0.054 Uiso 1 1 calc R . .
C60 C 0.4181(10) 1.2833(7) 0.4556(6) 0.050(3) Uani 1 1 d . . .
H60 H 0.4569 1.2736 0.4902 0.060 Uiso 1 1 calc R . .
C61 C 0.3017(10) 1.2911(8) 0.4712(5) 0.048(3) Uani 1 1 d . . .
H61 H 0.2623 1.2898 0.5162 0.057 Uiso 1 1 calc R . .
C62 C 0.2455(9) 1.3008(7) 0.4176(5) 0.042(2) Uani 1 1 d . . .
H62 H 0.1688 1.3044 0.4272 0.050 Uiso 1 1 calc R . .
C63 C 0.4847(7) 0.9998(7) 0.1374(4) 0.029(2) Uani 1 1 d . . .
C64 C 0.5320(8) 1.0571(8) 0.0728(5) 0.039(2) Uani 1 1 d . . .
H64A H 0.4775 1.0734 0.0455 0.058 Uiso 1 1 calc R . .
H64B H 0.5976 1.0144 0.0474 0.058 Uiso 1 1 calc R . .
H64C H 0.5509 1.1198 0.0846 0.058 Uiso 1 1 calc R . .
C65 C 0.5726(7) 0.9766(7) 0.1808(5) 0.036(2) Uani 1 1 d . . .
H65A H 0.5887 1.0403 0.1930 0.053 Uiso 1 1 calc R . .
H65B H 0.6394 0.9359 0.1551 0.053 Uiso 1 1 calc R . .
H65C H 0.5445 0.9391 0.2213 0.053 Uiso 1 1 calc R . .
C66 C 0.4546(7) 0.8999(7) 0.1196(5) 0.032(2) Uani 1 1 d . . .
H66A H 0.4337 0.8604 0.1606 0.048 Uiso 1 1 calc R . .
H66B H 0.5177 0.8606 0.0898 0.048 Uiso 1 1 calc R . .
H66C H 0.3935 0.9158 0.0974 0.048 Uiso 1 1 calc R . .
P1 P 0.02175(18) 0.97992(16) 0.21580(11) 0.0244(5) Uani 1 1 d . . .
P2 P -0.03997(18) 1.14990(17) 0.33005(11) 0.0246(5) Uani 1 1 d . . .
P3 P 0.07933(18) 1.23881(17) 0.15937(11) 0.0240(5) Uani 1 1 d . . .
P4 P 0.2212(2) 1.33064(18) 0.28450(13) 0.0314(6) Uani 1 1 d . . .
Fe Fe 0.23892(10) 1.06986(9) 0.25234(6) 0.0227(3) Uani 1 1 d . . .
Cu1 Cu -0.05660(8) 1.15314(8) 0.21614(5) 0.0258(3) Uani 1 1 d . . .
I1 I -0.25174(5) 1.21210(5) 0.19067(3) 0.03345(18) Uani 1 1 d . . .
N1 N 0.3696(10) 0.3264(11) 0.7985(7) 0.092(4) Uani 1 1 d U . .
C67 C 0.3836(12) 0.4075(12) 0.7746(8) 0.076(4) Uani 1 1 d U . .
C68 C 0.4037(11) 0.5045(9) 0.7386(8) 0.082(4) Uani 1 1 d U . .
H68A H 0.4794 0.5117 0.7355 0.122 Uiso 1 1 calc R . .
H68B H 0.3542 0.5615 0.7631 0.122 Uiso 1 1 calc R . .
H68C H 0.3906 0.5038 0.6937 0.122 Uiso 1 1 calc R . .
N2 N 0.3302(16) 0.507(2) 0.9865(9) 0.181(10) Uani 1 1 d U . .
C69 C 0.2535(14) 0.5207(12) 0.9669(7) 0.080(4) Uani 1 1 d U . .
C70 C 0.1582(14) 0.5308(11) 0.9428(9) 0.100(6) Uani 1 1 d U . .
H70A H 0.1642 0.4741 0.9138 0.150 Uiso 1 1 calc R . .
H70B H 0.1485 0.5945 0.9174 0.150 Uiso 1 1 calc R . .
H70C H 0.0952 0.5308 0.9804 0.150 Uiso 1 1 calc R . .

loop_
_atom_site_aniso_label
_atom_site_aniso_U_11
_atom_site_aniso_U_22
_atom_site_aniso_U_33
_atom_site_aniso_U_23
_atom_site_aniso_U_13
_atom_site_aniso_U_12
C1 0.030(5) 0.018(4) 0.022(4) -0.005(4) -0.003(4) -0.007(4)
C2 0.025(4) 0.032(5) 0.018(4) -0.001(4) -0.006(4) -0.011(4)
C3 0.020(4) 0.024(4) 0.021(4) -0.001(4) -0.002(3) -0.006(4)
C4 0.025(5) 0.031(5) 0.031(5) 0.003(4) -0.010(4) -0.014(4)
C5 0.021(4) 0.022(4) 0.030(5) 0.001(4) -0.003(4) -0.009(4)
C6 0.018(4) 0.027(5) 0.029(5) -0.008(4) 0.002(4) -0.003(4)
C7 0.021(4) 0.023(4) 0.024(5) 0.001(4) -0.002(4) -0.007(4)
C8 0.024(4) 0.026(4) 0.024(5) 0.001(4) -0.007(4) -0.014(4)
C9 0.020(4) 0.022(4) 0.022(4) 0.001(4) -0.004(4) -0.010(3)
C10 0.029(5) 0.029(5) 0.021(5) 0.005(4) -0.002(4) -0.014(4)
C11 0.023(4) 0.022(4) 0.040(5) -0.003(4) -0.010(4) -0.009(4)
C12 0.045(6) 0.024(5) 0.030(5) 0.004(4) -0.016(5) -0.012(4)
C13 0.049(6) 0.043(6) 0.027(5) 0.002(5) -0.016(5) -0.014(5)
C14 0.030(5) 0.043(6) 0.033(5) -0.008(5) 0.001(4) -0.017(5)
C15 0.029(5) 0.033(5) 0.038(6) -0.006(4) -0.008(4) -0.014(4)
C16 0.034(5) 0.022(4) 0.030(5) 0.001(4) -0.008(4) -0.015(4)
C17 0.030(5) 0.022(4) 0.024(5) -0.002(4) -0.005(4) -0.012(4)
C18 0.030(5) 0.030(5) 0.032(5) -0.007(4) -0.012(4) -0.010(4)
C19 0.048(6) 0.038(5) 0.031(5) 0.008(5) -0.012(5) -0.023(5)
C20 0.035(5) 0.043(6) 0.039(6) -0.010(5) 0.001(5) -0.021(5)
C21 0.029(5) 0.043(6) 0.033(5) -0.004(5) -0.009(4) -0.011(4)
C22 0.032(5) 0.034(5) 0.039(6) 0.007(4) -0.015(4) -0.012(4)
C23 0.027(5) 0.029(5) 0.022(4) -0.002(4) -0.006(4) -0.009(4)
C24 0.025(4) 0.025(4) 0.024(5) -0.007(4) -0.005(4) -0.004(4)
C25 0.036(5) 0.030(5) 0.028(5) 0.002(4) -0.009(4) -0.007(4)
C26 0.023(4) 0.036(5) 0.032(5) 0.001(4) -0.008(4) -0.016(4)
C27 0.023(5) 0.040(5) 0.029(5) -0.003(4) -0.007(4) -0.011(4)
C28 0.032(5) 0.029(5) 0.027(5) 0.003(4) -0.011(4) -0.005(4)
C29 0.019(4) 0.037(5) 0.036(5) -0.001(4) -0.003(4) -0.011(4)
C30 0.031(5) 0.033(5) 0.035(5) -0.003(4) -0.013(4) -0.012(4)
C31 0.036(5) 0.045(6) 0.027(5) 0.000(4) -0.004(4) -0.021(5)
C32 0.054(7) 0.053(7) 0.043(7) -0.020(5) -0.007(5) -0.013(6)
C33 0.071(8) 0.025(5) 0.050(7) -0.010(5) -0.011(6) -0.006(5)
C34 0.046(6) 0.037(6) 0.038(6) 0.000(5) -0.016(5) -0.011(5)
C35 0.026(5) 0.023(4) 0.043(6) -0.003(4) -0.014(4) -0.008(4)
C36 0.025(5) 0.035(5) 0.034(5) 0.000(4) -0.009(4) -0.008(4)
C37 0.034(5) 0.031(5) 0.031(5) 0.000(4) -0.009(4) -0.006(4)
C38 0.038(5) 0.039(5) 0.032(5) 0.006(4) -0.014(5) -0.009(4)
C39 0.028(5) 0.022(4) 0.032(5) 0.002(4) -0.012(4) -0.004(4)
C40 0.028(5) 0.028(5) 0.035(5) 0.010(4) -0.007(4) -0.007(4)
C41 0.024(5) 0.037(5) 0.033(5) 0.000(4) 0.000(4) -0.003(4)
C42 0.047(6) 0.032(5) 0.028(5) -0.002(4) -0.009(5) 0.002(5)
C43 0.038(5) 0.026(5) 0.033(5) -0.002(4) -0.014(5) 0.001(4)
C44 0.035(5) 0.032(5) 0.032(5) 0.004(4) -0.012(4) -0.011(4)
C45 0.028(5) 0.023(4) 0.026(5) -0.002(4) -0.009(4) -0.005(4)
C46 0.027(5) 0.032(5) 0.039(6) 0.001(4) -0.007(4) -0.014(4)
C47 0.039(6) 0.027(5) 0.045(6) -0.003(4) -0.015(5) -0.005(4)
C48 0.041(6) 0.035(5) 0.034(5) -0.008(4) -0.016(5) -0.005(5)
C49 0.048(6) 0.027(5) 0.030(5) 0.009(4) -0.009(5) -0.020(5)
C50 0.031(5) 0.030(5) 0.029(5) 0.001(4) -0.011(4) -0.009(4)
C51 0.018(7) 0.017(7) 0.017(6) 0.002(6) -0.001(6) -0.004(6)
C52 0.026(7) 0.034(8) 0.033(7) 0.003(6) -0.011(6) -0.013(6)
C53 0.031(8) 0.035(8) 0.039(9) 0.002(7) -0.009(7) -0.005(6)
C54 0.040(8) 0.042(8) 0.042(8) 0.015(7) -0.006(7) -0.015(7)
C55 0.035(7) 0.046(8) 0.032(8) 0.005(7) -0.002(6) -0.016(7)
C56 0.035(8) 0.036(8) 0.034(8) 0.001(7) -0.009(6) -0.011(6)
C51B 0.026(9) 0.023(9) 0.031(9) 0.001(7) -0.008(7) -0.003(7)
C52B 0.043(10) 0.050(10) 0.042(10) 0.002(8) -0.017(8) -0.007(8)
C53B 0.041(9) 0.036(9) 0.038(9) -0.008(7) -0.014(8) -0.001(7)
C54B 0.035(9) 0.032(9) 0.035(10) 0.009(8) -0.008(8) -0.009(7)
C55B 0.058(11) 0.052(11) 0.056(11) 0.002(9) -0.011(9) -0.007(8)
C56B 0.039(10) 0.035(9) 0.033(10) -0.004(8) -0.004(8) -0.008(8)
C57 0.034(5) 0.025(5) 0.028(5) -0.008(4) -0.009(4) -0.005(4)
C58 0.031(5) 0.031(5) 0.041(6) 0.000(4) -0.008(5) -0.007(4)
C59 0.041(6) 0.048(6) 0.054(7) 0.004(6) -0.021(6) -0.015(5)
C60 0.069(8) 0.034(6) 0.062(8) 0.007(5) -0.033(7) -0.023(6)
C61 0.078(8) 0.046(6) 0.029(6) 0.000(5) -0.012(6) -0.037(6)
C62 0.050(6) 0.040(6) 0.044(6) -0.003(5) -0.012(5) -0.025(5)
C63 0.025(5) 0.040(5) 0.024(5) 0.006(4) -0.005(4) -0.012(4)
C64 0.030(5) 0.048(6) 0.035(6) -0.002(5) 0.000(4) -0.011(5)
C65 0.027(5) 0.037(5) 0.045(6) -0.003(5) -0.015(5) -0.004(4)
C66 0.028(5) 0.030(5) 0.037(5) -0.006(4) -0.010(4) 0.000(4)
P1 0.0259(11) 0.0231(11) 0.0276(12) 0.0001(10) -0.0086(10) -0.0095(9)
P2 0.0242(11) 0.0257(11) 0.0257(12) 0.0001(10) -0.0064(10) -0.0082(9)
P3 0.0237(11) 0.0247(11) 0.0254(12) -0.0007(10) -0.0060(10) -0.0077(9)
P4 0.0309(13) 0.0306(13) 0.0359(14) -0.0067(11) -0.0106(11) -0.0076(10)
Fe 0.0222(6) 0.0229(6) 0.0250(7) 0.0007(5) -0.0066(5) -0.0081(5)
Cu1 0.0239(6) 0.0267(6) 0.0290(6) 0.0017(5) -0.0081(5) -0.0082(5)
I1 0.0259(3) 0.0385(4) 0.0385(4) 0.0022(3) -0.0111(3) -0.0082(3)
N1 0.078(9) 0.087(9) 0.113(11) 0.007(9) -0.019(8) -0.026(8)
C67 0.064(9) 0.081(10) 0.092(11) -0.023(9) -0.030(8) -0.012(8)
C68 0.071(9) 0.039(7) 0.139(14) 0.003(8) -0.038(9) -0.004(7)
N2 0.115(15) 0.33(3) 0.113(14) 0.029(16) -0.031(12) -0.084(17)
C69 0.082(11) 0.096(11) 0.059(9) -0.005(8) -0.010(8) -0.012(9)
C70 0.117(13) 0.071(10) 0.122(14) -0.003(9) -0.075(12) 0.017(9)

loop_
_atom_type_symbol
_atom_type_description
_atom_type_scat_dispersion_real
_atom_type_scat_dispersion_imag
_atom_type_scat_source
C C 0.0033 0.0016 'International Tables Vol C Tables 4.2.6.8 and 6.1.1.4'
H H 0.0000 0.0000 'International Tables Vol C Tables 4.2.6.8 and 6.1.1.4'
P P 0.1023 0.0942 'International Tables Vol C Tables 4.2.6.8 and 6.1.1.4'
Fe Fe 0.3463 0.8444 'International Tables Vol C Tables 4.2.6.8 and 6.1.1.4'
Cu Cu 0.3201 1.2651 'International Tables Vol C Tables 4.2.6.8 and 6.1.1.4'
I I -0.4742 1.8119 'International Tables Vol C Tables 4.2.6.8 and 6.1.1.4'
N N 0.0061 0.0033 'International Tables Vol C Tables 4.2.6.8 and 6.1.1.4'

loop_
_geom_angle_atom_site_label_1
_geom_angle_atom_site_label_2
_geom_angle_atom_site_label_3
_geom_angle
C5 C1 C2 106.8(7)
C5 C1 P1 134.7(6)
C2 C1 P1 118.5(6)
C5 C1 Fe 70.7(4)
C2 C1 Fe 70.0(4)
P1 C1 Fe 125.0(4)
C3 C2 C1 106.4(7)
C3 C2 P2 135.5(6)
C1 C2 P2 118.0(5)
C3 C2 Fe 70.4(5)
C1 C2 Fe 68.0(5)
P2 C2 Fe 128.3(4)
C4 C3 C2 110.5(7)
C4 C3 Fe 72.2(5)
C2 C3 Fe 69.6(5)
C3 C4 C5 107.7(7)
C3 C4 C35 125.5(7)
C5 C4 C35 125.8(8)
C3 C4 Fe 68.7(5)
C5 C4 Fe 68.3(4)
C35 C4 Fe 137.1(6)
C4 C5 C1 108.6(7)
C4 C5 Fe 72.0(5)
C1 C5 Fe 68.2(4)
C10 C6 C7 105.9(7)
C10 C6 P3 119.4(6)
C7 C6 P3 134.6(6)
C10 C6 Fe 69.7(5)
C7 C6 Fe 70.0(5)
P3 C6 Fe 126.6(4)
C8 C7 C6 107.3(7)
C8 C7 P4 127.7(6)
C6 C7 P4 125.0(6)
C8 C7 Fe 69.6(4)
C6 C7 Fe 68.8(4)
P4 C7 Fe 127.6(4)
C9 C8 C7 110.0(7)
C9 C8 Fe 72.5(4)
C7 C8 Fe 70.0(4)
C10 C9 C8 105.7(7)
C10 C9 C63 124.3(7)
C8 C9 C63 128.9(7)
C10 C9 Fe 67.5(4)
C8 C9 Fe 67.9(5)
C63 C9 Fe 138.2(6)
C9 C10 C6 111.1(7)
C9 C10 Fe 72.9(5)
C6 C10 Fe 69.7(5)
C16 C11 C12 118.9(8)
C16 C11 P1 124.0(7)
C12 C11 P1 117.1(6)
C13 C12 C11 120.8(9)
C14 C13 C12 119.1(9)
C13 C14 C15 121.2(9)
C14 C15 C16 119.7(9)
C11 C16 C15 120.1(8)
C18 C17 C22 118.0(7)
C18 C17 P1 123.5(6)
C22 C17 P1 118.5(6)
C19 C18 C17 120.5(8)
C18 C19 C20 120.1(9)
C21 C20 C19 119.9(9)
C20 C21 C22 120.4(8)
C21 C22 C17 121.1(8)
C28 C23 C24 119.3(8)
C28 C23 P2 116.7(6)
C24 C23 P2 124.0(6)
C23 C24 C25 119.4(8)
C26 C25 C24 121.3(8)
C25 C26 C27 119.0(8)
C26 C27 C28 120.2(8)
C23 C28 C27 120.8(8)
C34 C29 C30 119.4(8)
C34 C29 P2 119.6(7)
C30 C29 P2 120.7(6)
C31 C30 C29 120.8(8)
C30 C31 C32 119.7(9)
C33 C32 C31 120.7(9)
C32 C33 C34 119.4(9)
C29 C34 C33 120.1(9)
C36 C35 C4 111.8(7)
C36 C35 C38 110.9(7)
C4 C35 C38 112.0(7)
C36 C35 C37 109.4(7)
C4 C35 C37 105.5(7)
C38 C35 C37 106.8(7)
C40 C39 C44 118.8(8)
C40 C39 P3 123.5(6)
C44 C39 P3 117.5(7)
C39 C40 C41 120.0(8)
C42 C41 C40 119.7(8)
C41 C42 C43 120.9(9)
C44 C43 C42 119.1(8)
C43 C44 C39 121.5(9)
C46 C45 C50 119.0(8)
C46 C45 P3 118.4(6)
C50 C45 P3 122.3(7)
C47 C46 C45 120.5(8)
C46 C47 C48 119.5(9)
C49 C48 C47 121.0(9)
C48 C49 C50 119.3(9)
C49 C50 C45 120.7(9)
C52 C51 C56 120.0
C52 C51 P4 115.0(5)
C56 C51 P4 125.0(5)
C53 C52 C51 120.0
C52 C53 C54 120.0
C55 C54 C53 120.0
C54 C55 C56 120.0
C51 C56 C55 120.0
C52B C51B C56B 120.0
C52B C51B P4 117.9(5)
C56B C51B P4 122.1(5)
C51B C52B C53B 120.0
C54B C53B C52B 120.0
C53B C54B C55B 120.0
C56B C55B C54B 120.0
C51B C56B C55B 120.0
C62 C57 C58 119.4(8)
C62 C57 P4 116.5(7)
C58 C57 P4 123.9(7)
C59 C58 C57 120.2(10)
C60 C59 C58 121.5(10)
C59 C60 C61 119.5(10)
C60 C61 C62 119.0(10)
C57 C62 C61 120.2(10)
C9 C63 C66 111.4(7)
C9 C63 C64 104.6(7)
C66 C63 C64 110.2(7)
C9 C63 C65 111.4(7)
C66 C63 C65 110.4(7)
C64 C63 C65 108.5(7)
C1 P1 C17 102.3(4)
C1 P1 C11 106.8(4)
C17 P1 C11 102.6(4)
C1 P1 Cu1 99.6(3)
C17 P1 Cu1 121.7(3)
C11 P1 Cu1 121.3(3)
C2 P2 C23 102.5(4)
C2 P2 C29 105.5(4)
C23 P2 C29 99.7(4)
C2 P2 Cu1 98.6(3)
C23 P2 Cu1 106.7(3)
C29 P2 Cu1 139.2(3)
C6 P3 C45 108.4(4)
C6 P3 C39 102.2(4)
C45 P3 C39 99.7(4)
C6 P3 Cu1 110.8(3)
C45 P3 Cu1 115.2(3)
C39 P3 Cu1 119.1(3)
C51B P4 C7 107.8(4)
C51B P4 C57 96.2(4)
C7 P4 C57 104.1(4)
C51B P4 C51 10.61(10)
C7 P4 C51 97.3(4)
C57 P4 C51 98.4(3)
C1 Fe C6 111.5(3)
C1 Fe C10 108.0(3)
C6 Fe C10 40.7(3)
C1 Fe C2 42.0(3)
C6 Fe C2 108.6(3)
C10 Fe C2 134.4(3)
C1 Fe C8 172.4(3)
C6 Fe C8 68.5(3)
C10 Fe C8 66.7(3)
C2 Fe C8 145.6(3)
C1 Fe C5 41.0(3)
C6 Fe C5 143.0(3)
C10 Fe C5 113.6(3)
C2 Fe C5 68.8(3)
C8 Fe C5 134.8(3)
C1 Fe C7 144.0(3)
C6 Fe C7 41.1(3)
C10 Fe C7 67.6(3)
C2 Fe C7 114.2(3)
C8 Fe C7 40.5(3)
C5 Fe C7 174.8(3)
C1 Fe C3 68.4(3)
C6 Fe C3 135.6(3)
C10 Fe C3 174.3(3)
C2 Fe C3 40.0(3)
C8 Fe C3 117.3(3)
C5 Fe C3 66.9(3)
C7 Fe C3 112.4(3)
C1 Fe C4 68.0(3)
C6 Fe C4 174.8(4)
C10 Fe C4 144.5(4)
C2 Fe C4 67.3(3)
C8 Fe C4 112.7(3)
C5 Fe C4 39.7(3)
C7 Fe C4 136.6(3)
C3 Fe C4 39.2(3)
C1 Fe C9 132.8(3)
C6 Fe C9 68.3(3)
C10 Fe C9 39.7(3)
C2 Fe C9 173.4(3)
C8 Fe C9 39.7(3)
C5 Fe C9 109.8(3)
C7 Fe C9 67.6(3)
C3 Fe C9 146.0(3)
C4 Fe C9 116.0(3)
P3 Cu1 P1 106.92(9)
P3 Cu1 P2 103.81(8)
P1 Cu1 P2 85.93(8)
P3 Cu1 I1 116.57(7)
P1 Cu1 I1 120.34(6)
P2 Cu1 I1 118.42(7)
N1 C67 C68 174.7(16)
N2 C69 C70 176(2)

loop_
_geom_bond_atom_site_label_1
_geom_bond_atom_site_label_2
_geom_bond_distance
C1 C5 1.442(11)
C1 C2 1.472(11)
C1 P1 1.807(8)
C1 Fe 2.039(8)
C2 C3 1.418(10)
C2 P2 1.796(9)
C2 Fe 2.066(8)
C3 C4 1.408(12)
C3 Fe 2.076(8)
C4 C5 1.425(11)
C4 C35 1.534(11)
C4 Fe 2.122(8)
C5 Fe 2.073(8)
C6 C10 1.429(12)
C6 C7 1.450(11)
C6 P3 1.825(8)
C6 Fe 2.057(9)
C7 C8 1.432(11)
C7 P4 1.822(8)
C7 Fe 2.073(8)
C8 C9 1.424(11)
C8 Fe 2.067(8)
C9 C10 1.422(11)
C9 C63 1.514(12)
C9 Fe 2.128(8)
C10 Fe 2.057(8)
C11 C16 1.376(12)
C11 C12 1.401(12)
C11 P1 1.834(9)
C12 C13 1.385(13)
C13 C14 1.366(13)
C14 C15 1.375(12)
C15 C16 1.396(12)
C17 C18 1.395(11)
C17 C22 1.397(11)
C17 P1 1.824(8)
C18 C19 1.379(12)
C19 C20 1.390(13)
C20 C21 1.366(13)
C21 C22 1.374(12)
C23 C28 1.381(11)
C23 C24 1.387(11)
C23 P2 1.825(8)
C24 C25 1.398(12)
C25 C26 1.371(12)
C26 C27 1.385(12)
C27 C28 1.387(12)
C29 C34 1.359(12)
C29 C30 1.402(12)
C29 P2 1.845(9)
C30 C31 1.368(12)
C31 C32 1.380(14)
C32 C33 1.370(14)
C33 C34 1.415(13)
C35 C36 1.515(11)
C35 C38 1.540(13)
C35 C37 1.545(12)
C39 C40 1.391(12)
C39 C44 1.395(11)
C39 P3 1.842(9)
C40 C41 1.400(12)
C41 C42 1.379(12)
C42 C43 1.386(13)
C43 C44 1.374(12)
C45 C46 1.384(12)
C45 C50 1.392(12)
C45 P3 1.828(8)
C46 C47 1.382(12)
C47 C48 1.384(13)
C48 C49 1.368(13)
C49 C50 1.388(12)
C51 C52 1.385(5)
C51 C56 1.385(5)
C51 P4 1.944(8)
C52 C53 1.385(5)
C53 C54 1.385(5)
C54 C55 1.385(5)
C55 C56 1.385(5)
C51B C52B 1.385(5)
C51B C56B 1.385(5)
C51B P4 1.716(8)
C52B C53B 1.385(5)
C53B C54B 1.385(5)
C54B C55B 1.385(5)
C55B C56B 1.385(5)
C57 C62 1.390(13)
C57 C58 1.394(12)
C57 P4 1.855(8)
C58 C59 1.373(13)
C59 C60 1.369(15)
C60 C61 1.407(15)
C61 C62 1.410(13)
C63 C66 1.522(12)
C63 C64 1.522(12)
C63 C65 1.538(11)
P1 Cu1 2.310(3)
P2 Cu1 2.355(2)
P3 Cu1 2.273(2)
Cu1 I1 2.5848(14)
N1 C67 1.172(17)
C67 C68 1.47(2)
N2 C69 1.104(19)
C69 C70 1.37(2)
